data_7058625
loop_
_publ_author_name
'Mostaghimi, Farzin'
'Lork, Enno'
'Hong, Intek'
'Roemmele, Tracey L.'
'Boer\'e, Ren\'e T.'
'Mebs, Stefan'
'Beckmann, Jens'

_publ_section_title
;
 The reaction of phenoxatellurine with single-electron oxidizers revisited
;
_journal_issue 32
_journal_name_full 'New Journal of Chemistry'
_journal_page_first 12754
_journal_paper_doi 10.1039/C9NJ02401H
_journal_volume 43
_journal_year 2019
_chemical_formula_sum 'C12 H8 O Te'
_chemical_formula_weight 295.78
_space_group_IT_number 19
_space_group_name_Hall 'P 2ac 2ab'
_space_group_name_H-M_alt 'P 21 21 21'
_symmetry_cell_setting orthorhombic
_symmetry_space_group_name_Hall 'P 2ac 2ab'
_symmetry_space_group_name_H-M 'P 21 21 21'
_atom_sites_solution_hydrogens geom
_atom_sites_solution_primary direct
_atom_sites_solution_secondary difmap
_audit_creation_method SHELXL-97
_audit_update_record
;
2019-02-04 deposited with the CCDC.    2019-07-17 downloaded from the CCDC.
;
_cell_angle_alpha 90.00
_cell_angle_beta 90.00
_cell_angle_gamma 90.00
_cell_formula_units_Z 4
_cell_length_a 5.9407(2)
_cell_length_b 8.0196(3)
_cell_length_c 20.6459(6)
_cell_measurement_reflns_used 8027
_cell_measurement_temperature 100
_cell_measurement_theta_max 39.14
_cell_measurement_theta_min 2.72
_cell_volume 983.61(6)
_computing_cell_refinement 'Bruker SAINT'
_computing_data_collection 'Bruker APEX2'
_computing_data_reduction 'Bruker SAINT'
_computing_molecular_graphics Diamond
_computing_publication_material WinGX
_computing_structure_refinement 'SHELXL-2013 (Sheldrick 2013)'
_computing_structure_solution 'SHELXS-97 (Sheldrick 2008)'
_diffrn_ambient_temperature 100
_diffrn_measured_fraction_theta_full 0.990
_diffrn_measured_fraction_theta_max 0.990
_diffrn_measurement_device_type 'Bruker Venture D8'
_diffrn_measurement_method '2\q/\w scans'
_diffrn_radiation_monochromator graphite
_diffrn_radiation_source 'fine-focus sealed tube'
_diffrn_radiation_type MoK\a
_diffrn_radiation_wavelength 0.71073
_diffrn_reflns_av_R_equivalents 0.0279
_diffrn_reflns_av_sigmaI/netI 0.0380
_diffrn_reflns_limit_h_max 10
_diffrn_reflns_limit_h_min -10
_diffrn_reflns_limit_k_max 14
_diffrn_reflns_limit_k_min -11
_diffrn_reflns_limit_l_max 29
_diffrn_reflns_limit_l_min -36
_diffrn_reflns_number 13802
_diffrn_reflns_theta_full 39.45
_diffrn_reflns_theta_max 39.45
_diffrn_reflns_theta_min 2.72
_exptl_absorpt_coefficient_mu 2.983
_exptl_absorpt_correction_T_max 0.7477
_exptl_absorpt_correction_T_min 0.5798
_exptl_absorpt_correction_type empirical
_exptl_absorpt_process_details 'SADABS (Bruker, 2000)'
_exptl_crystal_colour 'light yellow'
_exptl_crystal_density_diffrn 1.997
_exptl_crystal_density_method 'not measured'
_exptl_crystal_description plate
_exptl_crystal_F_000 560
_exptl_crystal_size_max 0.09
_exptl_crystal_size_mid 0.07
_exptl_crystal_size_min 0.03
_refine_diff_density_max 1.974
_refine_diff_density_min -0.425
_refine_diff_density_rms 0.129
_refine_ls_abs_structure_details 'Flack H D (1983), Acta Cryst. A39, 876-881'
_refine_ls_abs_structure_Flack -0.021(15)
_refine_ls_extinction_method none
_refine_ls_goodness_of_fit_ref 1.029
_refine_ls_hydrogen_treatment constr
_refine_ls_matrix_type full
_refine_ls_number_parameters 127
_refine_ls_number_reflns 5780
_refine_ls_number_restraints 0
_refine_ls_restrained_S_all 1.029
_refine_ls_R_factor_all 0.0303
_refine_ls_R_factor_gt 0.0258
_refine_ls_shift/su_max 0.006
_refine_ls_shift/su_mean 0.000
_refine_ls_structure_factor_coef Fsqd
_refine_ls_weighting_details 'calc w=1/[\s^2^(Fo^2^)+(0.0176P)^2^+0.0000P] where P=(Fo^2^+2Fc^2^)/3'
_refine_ls_weighting_scheme calc
_refine_ls_wR_factor_gt 0.0480
_refine_ls_wR_factor_ref 0.0491
_reflns_number_gt 5309
_reflns_number_total 5780
_reflns_threshold_expression >2sigma(I)
_cod_data_source_file c9nj02401h2.cif
_cod_data_source_block shelxl_CCDC1
_cod_depositor_comments
;
The following automatic conversions were performed:

'_symmetry_cell_setting' value 'Orthorhombic' changed to
'orthorhombic' according to
/home/data/users/saulius/crontab/automatic-downloads/rss-feeds/RSC/lib/dictionaries/cif_core.dic
dictionary named 'cif_core.dic' version 2.4.2 from 2011-04-26.

Automatic conversion script
Id: cif_fix_values 4973 2017-02-22 13:04:09Z antanas 

 Adding full bibliography for 7058624--7058628.cif.
;
_cod_original_sg_symbol_H-M P2(1)2(1)2(1)
_cod_database_code 7058625

loop_
_symmetry_equiv_pos_as_xyz
'x, y, z'
'-x+1/2, -y, z+1/2'
'-x, y+1/2, -z+1/2'
'x+1/2, -y+1/2, -z'

loop_
_atom_site_label
_atom_site_type_symbol
_atom_site_fract_x
_atom_site_fract_y
_atom_site_fract_z
_atom_site_U_iso_or_equiv
_atom_site_adp_type
_atom_site_occupancy
_atom_site_symmetry_multiplicity
_atom_site_calc_flag
_atom_site_refinement_flags
C24 C 0.2720(3) 0.3283(2) 0.67617(8) 0.0209(3) Uani 1 1 d .
H24 H 0.3029 0.3583 0.6336 0.025 Uiso 1 1 calc R
Te1 Te 0.578245(17) 0.409635(13) 0.866169(5) 0.01658(3) Uani 1 1 d .
O1 O 0.11992(17) 0.18890(15) 0.86535(6) 0.0166(2) Uani 1 1 d .
C21 C 0.1811(2) 0.2362(2) 0.80297(7) 0.0136(3) Uani 1 1 d .
C13 C 0.3502(3) -0.0778(2) 0.99151(8) 0.0181(3) Uani 1 1 d .
H13 H 0.3034 -0.1682 1.0163 0.022 Uiso 1 1 calc R
C15 C 0.6307(3) 0.1274(2) 0.96489(8) 0.0161(3) Uani 1 1 d .
H15 H 0.7733 0.1724 0.9712 0.019 Uiso 1 1 calc R
C25 C 0.4197(3) 0.3718(2) 0.72535(8) 0.0190(3) Uani 1 1 d .
H25 H 0.5507 0.4300 0.7155 0.023 Uiso 1 1 calc R
C11 C 0.2786(2) 0.12257(19) 0.90753(7) 0.0136(3) Uani 1 1 d .
C10 C 0.4888(3) 0.1946(2) 0.91773(7) 0.0137(3) Uani 1 1 d .
C23 C 0.0772(4) 0.2395(2) 0.69083(8) 0.0207(3) Uani 1 1 d .
H23 H -0.0237 0.2122 0.6581 0.025 Uiso 1 1 calc R
C12 C 0.2104(3) -0.0145(2) 0.94350(8) 0.0163(3) Uani 1 1 d .
H12 H 0.0716 -0.0640 0.9355 0.020 Uiso 1 1 calc R
C20 C 0.3733(3) 0.3289(2) 0.78950(8) 0.0149(3) Uani 1 1 d .
C14 C 0.5599(3) -0.0062(2) 1.00247(8) 0.0179(3) Uani 1 1 d .
H14 H 0.6527 -0.0478 1.0350 0.022 Uiso 1 1 calc R
C22 C 0.0329(3) 0.1916(2) 0.75424(8) 0.0174(3) Uani 1 1 d .
H22 H -0.0954 0.1300 0.7639 0.021 Uiso 1 1 calc R

loop_
_atom_site_aniso_label
_atom_site_aniso_U_11
_atom_site_aniso_U_22
_atom_site_aniso_U_33
_atom_site_aniso_U_23
_atom_site_aniso_U_13
_atom_site_aniso_U_12
C24 0.0289(8) 0.0184(7) 0.0154(7) 0.0037(6) 0.0034(6) 0.0039(7)
Te1 0.01377(4) 0.01564(4) 0.02033(4) 0.00054(4) 0.00098(4) -0.00337(4)
O1 0.0110(4) 0.0240(5) 0.0148(4) 0.0052(5) 0.0009(4) 0.0001(3)
C21 0.0138(6) 0.0137(6) 0.0132(6) 0.0003(5) 0.0007(5) 0.0019(5)
C13 0.0230(6) 0.0149(7) 0.0162(6) 0.0005(6) -0.0009(5) -0.0003(6)
C15 0.0134(6) 0.0183(7) 0.0165(6) -0.0049(5) -0.0021(5) 0.0017(5)
C25 0.0215(7) 0.0156(6) 0.0198(6) 0.0029(5) 0.0053(7) 0.0013(6)
C11 0.0116(5) 0.0151(7) 0.0139(6) -0.0005(5) -0.0009(5) 0.0015(5)
C10 0.0125(5) 0.0145(6) 0.0140(6) -0.0025(5) 0.0007(5) 0.0006(5)
C23 0.0267(7) 0.0187(7) 0.0167(6) -0.0006(6) -0.0030(7) 0.0021(8)
C12 0.0155(6) 0.0161(7) 0.0171(7) -0.0015(6) -0.0003(5) -0.0032(5)
C20 0.0139(6) 0.0133(6) 0.0175(6) 0.0010(5) 0.0015(5) 0.0013(5)
C14 0.0196(7) 0.0179(7) 0.0164(6) -0.0015(5) -0.0041(6) 0.0038(6)
C22 0.0170(7) 0.0166(7) 0.0186(7) 0.0015(6) -0.0017(5) 0.0008(5)

loop_
_atom_type_symbol
_atom_type_description
_atom_type_scat_dispersion_real
_atom_type_scat_dispersion_imag
_atom_type_scat_source
C C 0.0033 0.0016 'International Tables Vol C Tables 4.2.6.8 and 6.1.1.4'
H H 0.0000 0.0000 'International Tables Vol C Tables 4.2.6.8 and 6.1.1.4'
O O 0.0106 0.0060 'International Tables Vol C Tables 4.2.6.8 and 6.1.1.4'
Te Te -0.5308 1.6751 'International Tables Vol C Tables 4.2.6.8 and 6.1.1.4'

loop_
_geom_angle_atom_site_label_1
_geom_angle_atom_site_label_2
_geom_angle_atom_site_label_3
_geom_angle
C25 C24 C23 119.70(15)
C10 Te1 C20 88.98(6)
C11 O1 C21 120.50(11)
C22 C21 O1 115.85(14)
C22 C21 C20 121.02(15)
O1 C21 C20 123.07(14)
C12 C13 C14 120.04(16)
C14 C15 C10 120.31(15)
C24 C25 C20 120.54(17)
C12 C11 O1 116.18(14)
C12 C11 C10 120.63(14)
O1 C11 C10 123.01(14)
C11 C10 C15 119.17(15)
C11 C10 Te1 119.48(11)
C15 C10 Te1 121.25(12)
C22 C23 C24 120.24(17)
C13 C12 C11 119.83(15)
C21 C20 C25 118.91(16)
C21 C20 Te1 119.35(12)
C25 C20 Te1 121.68(13)
C15 C14 C13 119.96(16)
C21 C22 C23 119.52(16)

loop_
_geom_bond_atom_site_label_1
_geom_bond_atom_site_label_2
_geom_bond_distance
C24 C25 1.387(3)
C24 C23 1.392(3)
Te1 C10 2.0953(16)
Te1 C20 2.0992(17)
O1 C11 1.3890(18)
O1 C21 1.3912(19)
C21 C22 1.384(2)
C21 C20 1.390(2)
C13 C12 1.389(2)
C13 C14 1.391(3)
C15 C14 1.388(3)
C15 C10 1.396(2)
C25 C20 1.396(2)
C11 C12 1.387(2)
C11 C10 1.392(2)
C23 C22 1.390(2)
